data_7107969
loop_
_publ_author_name
'Khakina, Ekaterina'
'Yurkova, Anastasiya'
'Peregudov, Alexander'
'Troyanov, Sergey'
'Trush, Vyacheslav'
'Vovk, Andrey'
'Mumyatov, Alexander'
'Martynenko, Vyacheslav'
'Balzarini, Jan'
'Troshin, Pavel'

_publ_section_title
;
 Highly selective reactions of C60Cl6 with thiols for the synthesis of
 functionalized [60]fullerene derivatives
;
_journal_name_full Chem.Commun.
_journal_page_first 7158
_journal_paper_doi 10.1039/c2cc32517a
_journal_volume 48
_journal_year 2012
_chemical_formula_sum 'C80 H36 O10 S5'
_chemical_formula_weight 1317.39
_chemical_name_systematic
;
?
;
_space_group_IT_number 2
_symmetry_cell_setting triclinic
_symmetry_space_group_name_Hall '-P 1'
_symmetry_space_group_name_H-M 'P -1'
_atom_sites_solution_hydrogens geom
_atom_sites_solution_primary direct
_atom_sites_solution_secondary difmap
_audit_creation_method SHELXL-97
_cell_angle_alpha 90.823(2)
_cell_angle_beta 92.058(2)
_cell_angle_gamma 91.539(2)
_cell_formula_units_Z 2
_cell_length_a 10.3484(3)
_cell_length_b 12.9522(3)
_cell_length_c 20.1312(5)
_cell_measurement_reflns_used 49809
_cell_measurement_temperature 100(2)
_cell_measurement_theta_max 29
_cell_measurement_theta_min 3
_cell_volume 2695.25(12)
_computing_structure_refinement 'SHELXL-97 (Sheldrick, 1997)'
_computing_structure_solution 'SHELXS-97 (Sheldrick, 1990)'
_diffrn_ambient_temperature 100(2)
_diffrn_measured_fraction_theta_full 0.994
_diffrn_measured_fraction_theta_max 0.994
_diffrn_measurement_device_type IPDS(Stoe)
_diffrn_radiation_monochromator graphite
_diffrn_radiation_source 'fine-focus sealed tube'
_diffrn_radiation_type MoK\a
_diffrn_radiation_wavelength 0.71073
_diffrn_reflns_av_R_equivalents 0.0527
_diffrn_reflns_av_sigmaI/netI 0.0363
_diffrn_reflns_limit_h_max 13
_diffrn_reflns_limit_h_min -14
_diffrn_reflns_limit_k_max 17
_diffrn_reflns_limit_k_min -17
_diffrn_reflns_limit_l_max 27
_diffrn_reflns_limit_l_min -27
_diffrn_reflns_number 47164
_diffrn_reflns_theta_full 29.17
_diffrn_reflns_theta_max 29.17
_diffrn_reflns_theta_min 2.49
_exptl_absorpt_coefficient_mu 0.291
_exptl_absorpt_correction_type none
_exptl_crystal_colour red
_exptl_crystal_density_diffrn 1.623
_exptl_crystal_density_method 'not measured'
_exptl_crystal_description plate
_exptl_crystal_F_000 1352
_exptl_crystal_size_max 0.52
_exptl_crystal_size_mid 0.33
_exptl_crystal_size_min 0.16
_refine_diff_density_max 0.813
_refine_diff_density_min -0.751
_refine_diff_density_rms 0.073
_refine_ls_extinction_method none
_refine_ls_goodness_of_fit_ref 1.017
_refine_ls_hydrogen_treatment mixed
_refine_ls_matrix_type full
_refine_ls_number_parameters 911
_refine_ls_number_reflns 14465
_refine_ls_number_restraints 0
_refine_ls_restrained_S_all 1.017
_refine_ls_R_factor_all 0.0619
_refine_ls_R_factor_gt 0.0529
_refine_ls_shift/su_max 0.033
_refine_ls_shift/su_mean 0.001
_refine_ls_structure_factor_coef Fsqd
_refine_ls_weighting_details 'calc w=1/[\s^2^(Fo^2^)+(0.0650P)^2^+3.0000P] where P=(Fo^2^+2Fc^2^)/3'
_refine_ls_weighting_scheme calc
_refine_ls_wR_factor_gt 0.1363
_refine_ls_wR_factor_ref 0.1414
_reflns_number_gt 12359
_reflns_number_total 14465
_reflns_threshold_expression >2sigma(I)
_cod_data_source_file c2cc32517a.txt
_cod_data_source_block ya2clow
_cod_original_sg_symbol_H-M P-1
_cod_database_code 7107969

loop_
_symmetry_equiv_pos_as_xyz
'x, y, z'
'-x, -y, -z'

loop_
_atom_site_label
_atom_site_type_symbol
_atom_site_fract_x
_atom_site_fract_y
_atom_site_fract_z
_atom_site_U_iso_or_equiv
_atom_site_adp_type
_atom_site_occupancy
_atom_site_symmetry_multiplicity
_atom_site_calc_flag
_atom_site_refinement_flags
_atom_site_disorder_assembly
_atom_site_disorder_group
S1 S 0.49273(5) 0.44955(4) 0.17677(3) 0.02600(11) Uani 1 1 d . A .
S2 S 0.71533(5) 0.31072(4) 0.36434(2) 0.02407(10) Uani 1 1 d . B .
S3 S 1.13678(5) 0.47186(4) 0.34311(3) 0.02870(12) Uani 1 1 d . . .
S4 S 1.10453(7) 0.67133(5) 0.17231(3) 0.0236(2) Uani 0.779(3) 1 d P . .
S4A S 1.1494(3) 0.7204(3) 0.2017(2) 0.0489(12) Uani 0.221(3) 1 d P B .
S5 S 0.73486(6) 0.67383(4) 0.08082(2) 0.02940(12) Uani 1 1 d . B .
O1 O 0.1246(2) 0.3902(2) 0.15134(16) 0.0766(8) Uani 1 1 d . . .
O2 O 0.2988(2) 0.33597(18) 0.09910(12) 0.0623(7) Uani 1 1 d . . .
O3 O 0.54686(18) 0.18175(13) 0.20329(9) 0.0391(4) Uani 1 1 d . . .
O4 O 0.74203(19) 0.25866(16) 0.21676(10) 0.0474(5) Uani 1 1 d . . .
O5 O 1.11723(16) 0.17523(12) 0.31582(9) 0.0370(4) Uani 1 1 d . . .
O6 O 1.27746(15) 0.29459(13) 0.31090(10) 0.0410(4) Uani 1 1 d . . .
O7 O 1.2763(2) 0.68796(18) 0.07362(10) 0.0514(5) Uani 1 1 d . . .
O9 O 0.7492(2) 0.96571(15) 0.04839(10) 0.0470(4) Uani 1 1 d . . .
O10 O 0.9042(2) 0.85327(16) 0.02711(11) 0.0509(5) Uani 1 1 d . . .
C1 C 0.77945(19) 0.48495(17) 0.28464(10) 0.0265(4) Uani 1 1 d . B .
H1 H 0.792(3) 0.413(3) 0.2539(16) 0.051(9) Uiso 1 1 d . . .
C2 C 0.90284(17) 0.54739(14) 0.28964(9) 0.0213(3) Uani 1 1 d . B .
C3 C 0.90089(18) 0.62086(14) 0.24098(9) 0.0210(3) Uani 1 1 d . . .
C4 C 0.77295(18) 0.62028(14) 0.20941(8) 0.0198(3) Uani 1 1 d . B .
C5 C 0.69805(18) 0.54687(15) 0.23760(9) 0.0213(3) Uani 1 1 d . . .
C6 C 0.55368(17) 0.54839(14) 0.23667(9) 0.0202(3) Uani 1 1 d . A .
C7 C 0.51093(17) 0.53723(14) 0.30820(9) 0.0204(3) Uani 1 1 d . . .
C8 C 0.58558(18) 0.49574(14) 0.35805(9) 0.0207(3) Uani 1 1 d . B .
C9 C 0.71943(18) 0.45128(14) 0.35008(9) 0.0204(3) Uani 1 1 d . . .
C10 C 0.7931(2) 0.49782(15) 0.41094(9) 0.0239(4) Uani 1 1 d . B .
C11 C 0.9155(2) 0.54102(15) 0.41082(10) 0.0260(4) Uani 1 1 d . . .
C12 C 0.99506(18) 0.55289(15) 0.34844(10) 0.0240(4) Uani 1 1 d . B .
C13 C 1.04717(19) 0.66493(16) 0.35753(11) 0.0270(4) Uani 1 1 d . . .
C14 C 1.04833(18) 0.73521(15) 0.30727(11) 0.0254(4) Uani 1 1 d . B .
C15 C 0.99326(18) 0.71098(15) 0.23745(10) 0.0229(4) Uani 1 1 d . B .
C16 C 0.91782(18) 0.80816(14) 0.22241(9) 0.0224(3) Uani 1 1 d . . .
C17 C 0.79759(19) 0.80670(14) 0.19161(9) 0.0219(3) Uani 1 1 d . B .
C18 C 0.72339(18) 0.70836(15) 0.16908(8) 0.0213(3) Uani 1 1 d . . .
C19 C 0.58745(18) 0.73035(15) 0.19115(9) 0.0220(3) Uani 1 1 d . B .
C20 C 0.51124(18) 0.65885(14) 0.22176(9) 0.0221(3) Uani 1 1 d . . .
C21 C 0.42478(18) 0.69202(15) 0.27104(10) 0.0241(4) Uani 1 1 d . B .
C22 C 0.42377(17) 0.61788(14) 0.32374(10) 0.0237(4) Uani 1 1 d . B .
C23 C 0.4086(2) 0.65027(16) 0.38910(11) 0.0294(4) Uani 1 1 d . . .
C24 C 0.4855(2) 0.60579(16) 0.44103(10) 0.0300(4) Uani 1 1 d . B .
C25 C 0.5742(2) 0.53180(15) 0.42524(10) 0.0259(4) Uani 1 1 d . . .
C26 C 0.7011(2) 0.53308(16) 0.45754(10) 0.0279(4) Uani 1 1 d . B .
C27 C 0.7352(3) 0.60907(18) 0.50465(10) 0.0355(5) Uani 1 1 d . . .
C28 C 0.8631(3) 0.65535(18) 0.50413(10) 0.0371(5) Uani 1 1 d . B .
C29 C 0.9495(2) 0.62354(17) 0.45726(10) 0.0315(5) Uani 1 1 d . B .
C30 C 1.0302(2) 0.69906(17) 0.42451(11) 0.0316(5) Uani 1 1 d . B .
C31 C 1.0210(2) 0.80349(18) 0.44060(11) 0.0349(5) Uani 1 1 d . . .
C32 C 1.0222(2) 0.87763(17) 0.38802(12) 0.0321(5) Uani 1 1 d . B .
C33 C 1.03209(19) 0.84256(15) 0.32269(11) 0.0270(4) Uani 1 1 d . . .
C34 C 0.95304(19) 0.88701(15) 0.27041(10) 0.0246(4) Uani 1 1 d . B .
C35 C 0.8686(2) 0.96566(15) 0.28521(10) 0.0260(4) Uani 1 1 d . . .
C36 C 0.7424(2) 0.96403(14) 0.25323(10) 0.0247(4) Uani 1 1 d . B .
C37 C 0.70744(19) 0.88467(15) 0.20856(9) 0.0229(4) Uani 1 1 d . . .
C38 C 0.57948(19) 0.83788(14) 0.20837(9) 0.0232(4) Uani 1 1 d . B .
C39 C 0.49083(19) 0.87149(15) 0.25370(11) 0.0264(4) Uani 1 1 d . . .
C40 C 0.41088(19) 0.79689(15) 0.28601(11) 0.0275(4) Uani 1 1 d . B .
C41 C 0.3973(2) 0.83061(16) 0.35432(12) 0.0321(5) Uani 1 1 d . . .
C42 C 0.3956(2) 0.75954(17) 0.40455(12) 0.0343(5) Uani 1 1 d . B .
C43 C 0.4667(3) 0.78109(18) 0.46690(12) 0.0388(6) Uani 1 1 d . . .
C44 C 0.5221(3) 0.68625(18) 0.48975(11) 0.0371(5) Uani 1 1 d . B .
C45 C 0.6442(3) 0.68725(19) 0.52060(10) 0.0394(6) Uani 1 1 d . B .
C46 C 0.7175(3) 0.7844(2) 0.53018(10) 0.0439(6) Uani 1 1 d . . .
C47 C 0.8521(3) 0.7649(2) 0.52013(10) 0.0412(6) Uani 1 1 d . B .
C48 C 0.9300(3) 0.83714(19) 0.48891(11) 0.0391(6) Uani 1 1 d . B .
C49 C 0.8741(3) 0.93263(18) 0.46623(11) 0.0393(6) Uani 1 1 d . . .
C50 C 0.9319(2) 0.95760(17) 0.40353(12) 0.0333(5) Uani 1 1 d . B .
C51 C 0.8569(2) 1.00089(15) 0.35325(11) 0.0300(4) Uani 1 1 d . B .
C52 C 0.7218(2) 1.02113(15) 0.36303(11) 0.0312(4) Uani 1 1 d . . .
C53 C 0.6508(2) 0.99810(15) 0.30139(11) 0.0279(4) Uani 1 1 d . B .
C54 C 0.5280(2) 0.95274(15) 0.30143(11) 0.0291(4) Uani 1 1 d . B .
C55 C 0.4702(2) 0.92749(16) 0.36365(12) 0.0331(5) Uani 1 1 d . B .
C56 C 0.5382(3) 0.94902(17) 0.42311(12) 0.0375(5) Uani 1 1 d . . .
C57 C 0.5367(3) 0.87419(18) 0.47608(12) 0.0410(6) Uani 1 1 d . B .
C58 C 0.6638(3) 0.87578(19) 0.50839(11) 0.0430(6) Uani 1 1 d . B .
C59 C 0.7448(3) 0.95177(18) 0.47578(11) 0.0402(6) Uani 1 1 d . B .
C60 C 0.6667(3) 0.99656(16) 0.42316(12) 0.0356(5) Uani 1 1 d . B .
C61 C 0.3227(2) 0.45709(18) 0.18973(12) 0.0327(4) Uani 1 1 d . . .
H61A H 0.3041 0.4367 0.2357 0.039 Uiso 1 1 calc R A .
H61B H 0.2948 0.5289 0.1835 0.039 Uiso 1 1 calc R . .
C62 C 0.2506(3) 0.3868(2) 0.14134(15) 0.0465(6) Uani 1 1 d . A .
C63 C 0.0457(9) 0.3471(6) 0.0888(4) 0.0536(19) Uani 0.50 1 d P A 1
H63A H 0.0993 0.2960 0.0663 0.064 Uiso 0.50 1 calc PR A 1
H63B H -0.0318 0.3095 0.1043 0.064 Uiso 0.50 1 calc PR A 1
C64 C 0.0102(7) 0.4087(9) 0.0478(5) 0.096(4) Uani 0.50 1 d P A 1
H64A H -0.0234 0.4694 0.0703 0.145 Uiso 0.50 1 calc PR A 1
H64B H -0.0581 0.3768 0.0187 0.145 Uiso 0.50 1 calc PR A 1
H64C H 0.0835 0.4299 0.0211 0.145 Uiso 0.50 1 calc PR A 1
C63A C 0.0342(9) 0.3151(13) 0.1212(6) 0.113(5) Uani 0.50 1 d P A 2
H63C H 0.0752 0.2825 0.0828 0.135 Uiso 0.50 1 calc PR A 2
H63D H 0.0176 0.2603 0.1539 0.135 Uiso 0.50 1 calc PR A 2
C65 C -0.0723(10) 0.3500(9) 0.1017(6) 0.104(4) Uani 0.50 1 d P A 2
H65A H -0.1386 0.3317 0.1333 0.156 Uiso 0.50 1 calc PR A 2
H65B H -0.0969 0.3204 0.0579 0.156 Uiso 0.50 1 calc PR A 2
H65C H -0.0645 0.4254 0.0987 0.156 Uiso 0.50 1 calc PR A 2
C66 C 0.59206(19) 0.26317(15) 0.30567(11) 0.0271(4) Uani 1 1 d . . .
H66A H 0.5499 0.2010 0.3243 0.033 Uiso 1 1 calc R B .
H66B H 0.5255 0.3163 0.3006 0.033 Uiso 1 1 calc R . .
C67 C 0.6387(2) 0.23577(17) 0.23777(12) 0.0336(5) Uani 1 1 d . B .
C68 C 0.5773(4) 0.1558(3) 0.13541(15) 0.0567(8) Uani 1 1 d . . .
H68A H 0.6598 0.1188 0.1349 0.068 Uiso 1 1 calc R . .
H68B H 0.5873 0.2196 0.1094 0.068 Uiso 1 1 calc R . .
C69 C 0.4715(4) 0.0895(2) 0.10526(15) 0.0602(9) Uani 1 1 d . . .
H69A H 0.4622 0.0264 0.1311 0.090 Uiso 1 1 calc R . .
H69B H 0.4919 0.0713 0.0595 0.090 Uiso 1 1 calc R . .
H69C H 0.3905 0.1269 0.1052 0.090 Uiso 1 1 calc R . .
C70 C 1.0596(2) 0.34782(16) 0.32456(12) 0.0302(4) Uani 1 1 d . . .
H70A H 1.0043 0.3267 0.3614 0.036 Uiso 1 1 calc R . .
H70B H 1.0048 0.3513 0.2834 0.036 Uiso 1 1 calc R . .
C71 C 1.1649(2) 0.27146(17) 0.31577(12) 0.0303(4) Uani 1 1 d . . .
C72 C 1.2105(3) 0.09359(19) 0.30555(15) 0.0424(6) Uani 1 1 d . . .
H72A H 1.1804 0.0294 0.3269 0.051 Uiso 1 1 calc R . .
H72B H 1.2955 0.1148 0.3263 0.051 Uiso 1 1 calc R . .
C73 C 1.2241(3) 0.0743(2) 0.23372(18) 0.0549(7) Uani 1 1 d . . .
H73A H 1.1384 0.0616 0.2124 0.082 Uiso 1 1 calc R . .
H73B H 1.2774 0.0138 0.2272 0.082 Uiso 1 1 calc R . .
H73C H 1.2656 0.1348 0.2139 0.082 Uiso 1 1 calc R . .
C74 C 1.1660(3) 0.7948(2) 0.14683(14) 0.0291(6) Uani 0.779(3) 1 d P B 1
H74A H 1.0958 0.8328 0.1241 0.035 Uiso 0.779(3) 1 calc PR B 1
H74B H 1.1965 0.8359 0.1865 0.035 Uiso 0.779(3) 1 calc PR B 1
C75 C 1.2776(3) 0.7820(2) 0.09984(13) 0.0275(5) Uani 0.779(3) 1 d P B 1
O8 O 1.3530(2) 0.84957(18) 0.09009(12) 0.0423(6) Uani 0.779(3) 1 d P B 1
C74A C 1.081(2) 0.691(3) 0.1141(8) 0.162(18) Uani 0.221(3) 1 d P B 2
H74C H 1.0899 0.7574 0.0903 0.194 Uiso 0.221(3) 1 calc PR B 2
H74D H 0.9876 0.6788 0.1191 0.194 Uiso 0.221(3) 1 calc PR B 2
C75A C 1.137(7) 0.577(5) 0.045(3) 0.24(3) Uiso 0.221(3) 1 d P B 2
O8A O 1.238(2) 0.6059(16) 0.0646(10) 0.113(6) Uiso 0.221(3) 1 d P B 2
C76 C 1.3821(3) 0.6663(3) 0.02877(15) 0.0545(7) Uani 1 1 d . B .
H76A H 1.3922 0.7233 -0.0030 0.065 Uiso 1 1 calc R . .
H76B H 1.4645 0.6602 0.0548 0.065 Uiso 1 1 calc R . .
C77 C 1.3503(4) 0.5710(4) -0.0065(3) 0.0912(15) Uani 1 1 d . . .
H77A H 1.3434 0.5147 0.0253 0.137 Uiso 1 1 calc R B .
H77B H 1.4183 0.5562 -0.0376 0.137 Uiso 1 1 calc R . .
H77C H 1.2676 0.5773 -0.0312 0.137 Uiso 1 1 calc R . .
C78 C 0.6872(2) 0.79216(19) 0.04211(11) 0.0348(5) Uani 1 1 d . . .
H78A H 0.6529 0.7760 -0.0035 0.042 Uiso 1 1 calc R B .
H78B H 0.6162 0.8218 0.0673 0.042 Uiso 1 1 calc R . .
C79 C 0.7938(3) 0.8713(2) 0.03847(11) 0.0380(5) Uani 1 1 d . B .
C80 C 0.8443(3) 1.0492(2) 0.04331(16) 0.0533(7) Uani 1 1 d . . .
H80A H 0.7993 1.1147 0.0356 0.064 Uiso 1 1 calc R . .
H80B H 0.8984 1.0359 0.0047 0.064 Uiso 1 1 calc R . .
C81 C 0.9298(4) 1.0602(3) 0.10505(17) 0.0594(8) Uani 1 1 d . . .
H81A H 0.8774 1.0786 0.1428 0.089 Uiso 1 1 calc R . .
H81B H 0.9958 1.1145 0.0988 0.089 Uiso 1 1 calc R . .
H81C H 0.9719 0.9946 0.1138 0.089 Uiso 1 1 calc R . .

loop_
_atom_site_aniso_label
_atom_site_aniso_U_11
_atom_site_aniso_U_22
_atom_site_aniso_U_33
_atom_site_aniso_U_23
_atom_site_aniso_U_13
_atom_site_aniso_U_12
S1 0.0262(2) 0.0241(2) 0.0273(2) -0.00927(17) -0.00588(18) 0.00750(17)
S2 0.0236(2) 0.0191(2) 0.0297(2) 0.00434(17) 0.00109(17) 0.00090(16)
S3 0.0187(2) 0.0263(2) 0.0409(3) 0.0135(2) -0.00686(19) -0.00008(17)
S4 0.0258(4) 0.0205(3) 0.0256(3) 0.0034(2) 0.0115(3) 0.0068(2)
S4A 0.0209(12) 0.067(2) 0.061(2) 0.030(2) 0.0077(13) 0.0040(13)
S5 0.0396(3) 0.0338(3) 0.0154(2) -0.00029(17) 0.00129(18) 0.0129(2)
O1 0.0344(11) 0.0761(16) 0.116(2) -0.0440(16) -0.0178(12) -0.0066(10)
O2 0.0550(12) 0.0603(13) 0.0690(14) -0.0363(11) -0.0248(11) 0.0093(10)
O3 0.0512(10) 0.0291(8) 0.0365(9) -0.0087(7) -0.0058(7) 0.0070(7)
O4 0.0427(10) 0.0548(11) 0.0453(10) -0.0116(9) 0.0119(8) 0.0085(8)
O5 0.0290(8) 0.0279(8) 0.0542(10) 0.0017(7) 0.0009(7) 0.0002(6)
O6 0.0216(7) 0.0324(8) 0.0691(12) 0.0109(8) -0.0014(7) 0.0022(6)
O7 0.0498(11) 0.0594(13) 0.0455(11) -0.0052(9) 0.0148(9) -0.0010(9)
O9 0.0555(11) 0.0394(10) 0.0478(11) 0.0098(8) 0.0122(9) 0.0133(8)
O10 0.0504(11) 0.0461(11) 0.0578(12) 0.0116(9) 0.0146(9) 0.0100(9)
C1 0.0190(8) 0.0329(10) 0.0281(9) 0.0131(8) 0.0007(7) 0.0034(7)
C2 0.0172(8) 0.0221(8) 0.0249(9) 0.0048(7) -0.0011(6) 0.0031(6)
C3 0.0221(8) 0.0226(8) 0.0187(8) 0.0035(6) 0.0019(6) 0.0047(7)
C4 0.0245(8) 0.0222(8) 0.0131(7) -0.0006(6) 0.0000(6) 0.0079(7)
C5 0.0207(8) 0.0249(8) 0.0185(8) 0.0001(6) -0.0012(6) 0.0052(7)
C6 0.0192(8) 0.0198(8) 0.0213(8) -0.0048(6) -0.0018(6) 0.0045(6)
C7 0.0179(8) 0.0174(7) 0.0257(9) -0.0050(6) 0.0023(6) -0.0004(6)
C8 0.0216(8) 0.0174(7) 0.0232(8) -0.0008(6) 0.0054(7) -0.0032(6)
C9 0.0203(8) 0.0187(8) 0.0224(8) 0.0036(6) 0.0012(6) -0.0006(6)
C10 0.0292(9) 0.0212(8) 0.0210(8) 0.0066(7) -0.0033(7) -0.0031(7)
C11 0.0285(9) 0.0245(9) 0.0244(9) 0.0103(7) -0.0082(7) -0.0027(7)
C12 0.0201(8) 0.0230(8) 0.0288(9) 0.0092(7) -0.0058(7) -0.0004(7)
C13 0.0210(8) 0.0259(9) 0.0337(10) 0.0101(8) -0.0090(7) -0.0029(7)
C14 0.0193(8) 0.0240(9) 0.0327(10) 0.0090(7) -0.0028(7) -0.0024(7)
C15 0.0191(8) 0.0246(9) 0.0260(9) 0.0097(7) 0.0061(7) 0.0055(7)
C16 0.0235(9) 0.0217(8) 0.0228(8) 0.0086(7) 0.0077(7) 0.0042(7)
C17 0.0268(9) 0.0232(8) 0.0163(8) 0.0060(6) 0.0047(7) 0.0068(7)
C18 0.0259(9) 0.0254(8) 0.0131(7) 0.0010(6) 0.0008(6) 0.0094(7)
C19 0.0241(9) 0.0242(8) 0.0179(8) -0.0009(6) -0.0038(6) 0.0094(7)
C20 0.0208(8) 0.0221(8) 0.0231(8) -0.0046(7) -0.0044(7) 0.0070(7)
C21 0.0166(8) 0.0226(8) 0.0332(10) -0.0047(7) 0.0011(7) 0.0038(6)
C22 0.0164(8) 0.0204(8) 0.0344(10) -0.0053(7) 0.0059(7) 0.0008(6)
C23 0.0270(9) 0.0237(9) 0.0383(11) -0.0047(8) 0.0180(8) -0.0020(7)
C24 0.0379(11) 0.0262(9) 0.0266(9) -0.0036(7) 0.0193(8) -0.0083(8)
C25 0.0347(10) 0.0219(8) 0.0214(9) 0.0020(7) 0.0106(7) -0.0069(7)
C26 0.0410(11) 0.0248(9) 0.0177(8) 0.0061(7) 0.0033(8) -0.0080(8)
C27 0.0587(15) 0.0347(11) 0.0124(8) 0.0052(7) 0.0009(9) -0.0126(10)
C28 0.0586(15) 0.0356(11) 0.0155(9) 0.0060(8) -0.0111(9) -0.0132(10)
C29 0.0392(11) 0.0306(10) 0.0234(9) 0.0094(8) -0.0145(8) -0.0092(9)
C30 0.0319(10) 0.0314(10) 0.0300(10) 0.0088(8) -0.0163(8) -0.0093(8)
C31 0.0406(12) 0.0328(11) 0.0295(10) 0.0039(8) -0.0157(9) -0.0132(9)
C32 0.0333(11) 0.0258(9) 0.0359(11) 0.0053(8) -0.0096(9) -0.0110(8)
C33 0.0227(9) 0.0230(9) 0.0351(10) 0.0082(8) -0.0020(8) -0.0061(7)
C34 0.0234(9) 0.0222(8) 0.0286(9) 0.0095(7) 0.0037(7) -0.0020(7)
C35 0.0304(10) 0.0183(8) 0.0295(10) 0.0059(7) 0.0044(8) -0.0021(7)
C36 0.0290(9) 0.0178(8) 0.0278(9) 0.0053(7) 0.0055(7) 0.0039(7)
C37 0.0263(9) 0.0222(8) 0.0209(8) 0.0068(7) 0.0028(7) 0.0081(7)
C38 0.0254(9) 0.0217(8) 0.0228(8) 0.0027(7) -0.0023(7) 0.0084(7)
C39 0.0236(9) 0.0207(8) 0.0353(10) -0.0001(7) 0.0014(8) 0.0087(7)
C40 0.0206(8) 0.0220(9) 0.0403(11) -0.0042(8) 0.0043(8) 0.0067(7)
C41 0.0272(10) 0.0235(9) 0.0467(13) -0.0077(9) 0.0166(9) 0.0048(8)
C42 0.0324(11) 0.0271(10) 0.0447(12) -0.0095(9) 0.0238(9) -0.0007(8)
C43 0.0533(14) 0.0315(11) 0.0329(11) -0.0107(9) 0.0293(11) -0.0046(10)
C44 0.0558(14) 0.0315(11) 0.0247(10) -0.0066(8) 0.0240(10) -0.0093(10)
C45 0.0687(17) 0.0354(11) 0.0142(8) -0.0038(8) 0.0138(10) -0.0135(11)
C46 0.0786(19) 0.0395(12) 0.0129(8) -0.0081(8) 0.0085(10) -0.0154(12)
C47 0.0682(17) 0.0388(12) 0.0150(9) -0.0021(8) -0.0086(10) -0.0159(11)
C48 0.0587(15) 0.0341(11) 0.0224(10) -0.0036(8) -0.0134(10) -0.0166(10)
C49 0.0603(16) 0.0303(11) 0.0254(10) -0.0082(8) -0.0061(10) -0.0173(10)
C50 0.0416(12) 0.0239(9) 0.0331(11) -0.0038(8) -0.0044(9) -0.0120(8)
C51 0.0378(11) 0.0177(8) 0.0340(11) -0.0007(7) 0.0023(9) -0.0073(8)
C52 0.0419(12) 0.0160(8) 0.0357(11) -0.0055(7) 0.0071(9) -0.0021(8)
C53 0.0337(10) 0.0168(8) 0.0337(10) -0.0003(7) 0.0073(8) 0.0045(7)
C54 0.0310(10) 0.0175(8) 0.0396(11) -0.0024(8) 0.0091(8) 0.0082(7)
C55 0.0351(11) 0.0198(9) 0.0456(12) -0.0082(8) 0.0180(9) 0.0061(8)
C56 0.0510(14) 0.0224(9) 0.0402(12) -0.0127(9) 0.0240(11) -0.0005(9)
C57 0.0619(16) 0.0302(11) 0.0320(11) -0.0142(9) 0.0265(11) -0.0042(10)
C58 0.0738(18) 0.0336(11) 0.0215(10) -0.0152(9) 0.0155(11) -0.0108(11)
C59 0.0668(17) 0.0274(10) 0.0256(10) -0.0142(8) 0.0077(10) -0.0109(10)
C60 0.0530(14) 0.0203(9) 0.0336(11) -0.0128(8) 0.0116(10) -0.0040(9)
C61 0.0255(10) 0.0350(11) 0.0370(11) -0.0080(9) -0.0055(8) 0.0019(8)
C62 0.0377(13) 0.0408(13) 0.0592(17) -0.0139(12) -0.0189(12) 0.0014(10)
C63 0.052(4) 0.042(3) 0.064(5) -0.011(3) -0.027(4) -0.012(3)
C64 0.040(4) 0.168(10) 0.078(5) -0.064(6) -0.026(4) 0.024(5)
C63A 0.040(4) 0.200(15) 0.092(8) -0.060(9) -0.011(5) -0.044(7)
C65 0.075(6) 0.105(8) 0.127(9) -0.016(7) -0.042(6) -0.014(5)
C66 0.0242(9) 0.0197(8) 0.0374(11) -0.0039(7) 0.0005(8) 0.0018(7)
C67 0.0377(12) 0.0257(10) 0.0376(11) -0.0050(8) -0.0005(9) 0.0101(8)
C68 0.081(2) 0.0502(16) 0.0390(14) -0.0141(12) -0.0008(14) 0.0118(15)
C69 0.097(3) 0.0422(15) 0.0398(14) -0.0060(12) -0.0217(16) 0.0138(16)
C70 0.0204(9) 0.0273(9) 0.0429(12) 0.0088(8) -0.0037(8) 0.0014(7)
C71 0.0237(9) 0.0289(10) 0.0382(11) 0.0073(8) -0.0023(8) 0.0013(8)
C72 0.0360(12) 0.0285(11) 0.0623(17) 0.0019(11) -0.0034(11) 0.0020(9)
C73 0.0470(15) 0.0469(15) 0.071(2) -0.0119(14) -0.0041(14) 0.0120(12)
C74 0.0319(13) 0.0258(12) 0.0306(13) 0.0027(10) 0.0106(11) 0.0025(10)
C75 0.0273(12) 0.0306(12) 0.0246(12) 0.0045(10) -0.0009(9) 0.0014(10)
O8 0.0395(12) 0.0409(12) 0.0475(13) 0.0050(10) 0.0166(10) -0.0029(10)
C74A 0.079(13) 0.38(5) 0.037(8) 0.073(17) 0.024(8) 0.13(2)
C76 0.0461(15) 0.076(2) 0.0421(15) -0.0029(14) 0.0107(12) 0.0079(14)
C77 0.072(3) 0.105(3) 0.096(3) -0.053(3) 0.020(2) 0.014(2)
C78 0.0438(12) 0.0416(12) 0.0196(9) 0.0067(8) -0.0020(8) 0.0125(10)
C79 0.0479(14) 0.0437(13) 0.0234(10) 0.0091(9) 0.0060(9) 0.0122(11)
C80 0.0681(19) 0.0418(14) 0.0519(16) 0.0138(12) 0.0160(14) 0.0110(13)
C81 0.070(2) 0.0512(17) 0.0575(18) 0.0133(14) 0.0081(16) 0.0024(15)

loop_
_atom_type_symbol
_atom_type_description
_atom_type_scat_dispersion_real
_atom_type_scat_dispersion_imag
_atom_type_scat_source
C C 0.0033 0.0016 'International Tables Vol C Tables 4.2.6.8 and 6.1.1.4'
H H 0.0000 0.0000 'International Tables Vol C Tables 4.2.6.8 and 6.1.1.4'
O O 0.0106 0.0060 'International Tables Vol C Tables 4.2.6.8 and 6.1.1.4'
S S 0.1246 0.1234 'International Tables Vol C Tables 4.2.6.8 and 6.1.1.4'

loop_
_geom_angle_atom_site_label_1
_geom_angle_atom_site_label_2
_geom_angle_atom_site_label_3
_geom_angle
C61 S1 C6 99.60(9)
C66 S2 C9 103.17(9)
C70 S3 C12 100.55(9)
S4A S4 C74 56.0(2)
S4A S4 C15 71.4(2)
C74 S4 C15 100.75(11)
S4 S4A C15 78.09(19)
S4 S4A C74A 33.3(12)
C15 S4A C74A 93.2(6)
C78 S5 C18 101.08(9)
C62 O1 C63A 121.5(5)
C62 O1 C63 110.2(4)
C63A O1 C63 30.1(6)
C67 O3 C68 115.3(2)
C71 O5 C72 115.92(18)
O8A O7 C75 155.5(10)
O8A O7 C76 88.9(10)
C75 O7 C76 115.6(2)
C79 O9 C80 115.1(2)
C2 C1 C5 102.25(16)
C2 C1 C9 117.39(17)
C5 C1 C9 117.67(16)
C3 C2 C1 108.99(16)
C3 C2 C12 122.91(17)
C1 C2 C12 125.71(17)
C2 C3 C4 108.67(16)
C2 C3 C15 125.36(17)
C4 C3 C15 122.41(16)
C5 C4 C3 109.04(16)
C5 C4 C18 125.13(17)
C3 C4 C18 123.12(17)
C4 C5 C6 123.63(16)
C4 C5 C1 109.56(16)
C6 C5 C1 124.62(17)
C5 C6 C7 107.91(14)
C5 C6 C20 108.55(16)
C7 C6 C20 100.82(14)
C5 C6 S1 107.53(12)
C7 C6 S1 116.60(13)
C20 C6 S1 115.00(12)
C8 C7 C22 119.47(17)
C8 C7 C6 123.86(16)
C22 C7 C6 109.63(16)
C7 C8 C25 119.74(17)
C7 C8 C9 125.43(16)
C25 C8 C9 109.29(16)
C8 C9 C10 101.28(15)
C8 C9 C1 111.79(15)
C10 C9 C1 112.09(16)
C8 C9 S2 110.64(12)
C10 C9 S2 104.72(12)
C1 C9 S2 115.23(14)
C11 C10 C26 120.58(19)
C11 C10 C9 125.03(18)
C26 C10 C9 108.75(17)
C10 C11 C29 118.8(2)
C10 C11 C12 124.19(17)
C29 C11 C12 109.59(17)
C2 C12 C11 107.51(15)
C2 C12 C13 108.83(15)
C11 C12 C13 100.92(17)
C2 C12 S3 115.59(14)
C11 C12 S3 116.39(13)
C13 C12 S3 106.39(13)
C14 C13 C30 119.9(2)
C14 C13 C12 123.54(18)
C30 C13 C12 109.60(17)
C13 C14 C33 119.3(2)
C13 C14 C15 123.01(18)
C33 C14 C15 109.50(16)
C3 C15 C14 108.34(15)
C3 C15 C16 109.25(15)
C14 C15 C16 101.57(16)
C3 C15 S4A 130.1(2)
C14 C15 S4A 92.82(19)
C16 C15 S4A 109.85(17)
C3 C15 S4 103.41(13)
C14 C15 S4 118.95(14)
C16 C15 S4 115.11(13)
S4A C15 S4 30.51(15)
C17 C16 C34 120.00(17)
C17 C16 C15 123.58(18)
C34 C16 C15 109.73(17)
C16 C17 C37 119.38(18)
C16 C17 C18 124.05(16)
C37 C17 C18 109.41(16)
C4 C18 C19 107.73(15)
C4 C18 C17 108.43(15)
C19 C18 C17 101.75(14)
C4 C18 S5 108.12(12)
C19 C18 S5 115.05(13)
C17 C18 S5 115.34(13)
C20 C19 C38 119.93(17)
C20 C19 C18 123.08(16)
C38 C19 C18 109.46(17)
C19 C20 C21 119.53(17)
C19 C20 C6 123.44(16)
C21 C20 C6 109.58(17)
C40 C21 C20 121.31(19)
C40 C21 C22 119.63(19)
C20 C21 C22 108.93(16)
C23 C22 C7 121.00(19)
C23 C22 C21 120.22(17)
C7 C22 C21 108.65(16)
C22 C23 C24 119.20(18)
C22 C23 C42 120.0(2)
C24 C23 C42 108.3(2)
C25 C24 C23 119.40(18)
C25 C24 C44 119.4(2)
C23 C24 C44 108.5(2)
C24 C25 C8 121.04(19)
C24 C25 C26 120.59(19)
C8 C25 C26 108.30(17)
C27 C26 C10 120.9(2)
C27 C26 C25 119.9(2)
C10 C26 C25 108.94(17)
C26 C27 C28 118.6(2)
C26 C27 C45 119.8(2)
C28 C27 C45 109.2(2)
C29 C28 C27 120.0(2)
C29 C28 C47 120.2(2)
C27 C28 C47 107.5(2)
C28 C29 C11 120.9(2)
C28 C29 C30 120.1(2)
C11 C29 C30 108.66(19)
C31 C30 C13 121.35(19)
C31 C30 C29 119.6(2)
C13 C30 C29 108.78(18)
C30 C31 C32 118.9(2)
C30 C31 C48 120.5(2)
C32 C31 C48 107.9(2)
C33 C32 C31 118.9(2)
C33 C32 C50 120.14(19)
C31 C32 C50 108.2(2)
C32 C33 C14 121.45(19)
C32 C33 C34 119.6(2)
C14 C33 C34 108.71(18)
C35 C34 C16 121.21(18)
C35 C34 C33 120.12(19)
C16 C34 C33 108.68(17)
C34 C35 C36 118.85(18)
C34 C35 C51 120.16(19)
C36 C35 C51 108.27(18)
C37 C36 C35 119.38(17)
C37 C36 C53 119.81(19)
C35 C36 C53 108.09(18)
C36 C37 C17 121.07(18)
C36 C37 C38 120.41(17)
C17 C37 C38 108.61(17)
C39 C38 C19 120.97(19)
C39 C38 C37 119.90(18)
C19 C38 C37 108.85(16)
C38 C39 C40 119.27(17)
C38 C39 C54 119.84(19)
C40 C39 C54 108.33(19)
C21 C40 C39 118.82(18)
C21 C40 C41 120.0(2)
C39 C40 C41 108.33(18)
C42 C41 C40 120.23(19)
C42 C41 C55 120.1(2)
C40 C41 C55 107.54(19)
C41 C42 C43 120.1(2)
C41 C42 C23 119.9(2)
C43 C42 C23 107.4(2)
C57 C43 C44 119.6(3)
C57 C43 C42 120.0(2)
C44 C43 C42 108.32(19)
C45 C44 C43 120.4(2)
C45 C44 C24 119.8(2)
C43 C44 C24 107.5(2)
C44 C45 C27 120.5(2)
C44 C45 C46 120.1(2)
C27 C45 C46 107.2(2)
C58 C46 C47 120.3(2)
C58 C46 C45 119.5(3)
C47 C46 C45 108.2(2)
C48 C47 C46 120.6(3)
C48 C47 C28 119.6(3)
C46 C47 C28 107.9(2)
C47 C48 C31 120.0(2)
C47 C48 C49 119.1(3)
C31 C48 C49 108.5(2)
C59 C49 C48 120.5(2)
C59 C49 C50 120.3(2)
C48 C49 C50 107.2(2)
C51 C50 C32 120.2(2)
C51 C50 C49 119.5(2)
C32 C50 C49 108.2(2)
C50 C51 C35 119.7(2)
C50 C51 C52 120.4(2)
C35 C51 C52 107.76(19)
C60 C52 C53 119.6(2)
C60 C52 C51 119.9(2)
C53 C52 C51 108.03(18)
C54 C53 C52 120.7(2)
C54 C53 C36 119.75(19)
C52 C53 C36 107.85(19)
C53 C54 C55 120.0(2)
C53 C54 C39 120.25(18)
C55 C54 C39 107.75(18)
C56 C55 C54 119.7(2)
C56 C55 C41 120.3(2)
C54 C55 C41 108.06(19)
C55 C56 C60 120.4(2)
C55 C56 C57 119.8(2)
C60 C56 C57 107.8(2)
C43 C57 C58 120.3(3)
C43 C57 C56 119.8(2)
C58 C57 C56 107.9(2)
C46 C58 C57 120.1(2)
C46 C58 C59 119.4(3)
C57 C58 C59 108.4(2)
C49 C59 C60 120.1(2)
C49 C59 C58 120.1(3)
C60 C59 C58 107.4(2)
C52 C60 C59 119.9(2)
C52 C60 C56 119.7(2)
C59 C60 C56 108.5(2)
C62 C61 S1 109.21(17)
O2 C62 O1 125.1(2)
O2 C62 C61 125.1(3)
O1 C62 C61 109.7(2)
C64 C63 O1 117.4(7)
C65 C63A O1 115.2(13)
C67 C66 S2 115.20(15)
O4 C67 O3 124.0(2)
O4 C67 C66 126.0(2)
O3 C67 C66 110.0(2)
O3 C68 C69 109.2(3)
C71 C70 S3 107.40(14)
O6 C71 O5 124.7(2)
O6 C71 C70 124.4(2)
O5 C71 C70 110.87(18)
O5 C72 C73 109.9(2)
C75 C74 S4 110.70(18)
O8 C75 O7 126.6(3)
O8 C75 C74 122.3(3)
O7 C75 C74 111.1(2)
S4A C74A C75A 129(2)
O8A C75A C74A 80(4)
C75A O8A O7 130(4)
C77 C76 O7 108.1(3)
C79 C78 S5 114.03(17)
O10 C79 O9 124.4(3)
O10 C79 C78 125.1(2)
O9 C79 C78 110.5(2)
O9 C80 C81 111.8(2)

loop_
_geom_bond_atom_site_label_1
_geom_bond_atom_site_label_2
_geom_bond_distance
S1 C61 1.793(2)
S1 C6 1.8299(18)
S2 C66 1.797(2)
S2 C9 1.8467(18)
S3 C70 1.803(2)
S3 C12 1.832(2)
S4 S4A 0.961(5)
S4 C74 1.794(3)
S4 C15 1.852(2)
S4A C15 1.794(3)
S4A C74A 1.90(2)
S5 C78 1.802(2)
S5 C18 1.8347(18)
O1 C62 1.328(4)
O1 C63A 1.444(10)
O1 C63 1.564(7)
O2 C62 1.199(4)
O3 C67 1.333(3)
O3 C68 1.450(3)
O4 C67 1.196(3)
O5 C71 1.328(3)
O5 C72 1.468(3)
O6 C71 1.203(3)
O7 O8A 1.13(2)
O7 C75 1.320(3)
O7 C76 1.474(3)
O9 C79 1.334(3)
O9 C80 1.450(4)
O10 C79 1.202(3)
C1 C2 1.493(3)
C1 C5 1.500(3)
C1 C9 1.540(3)
C2 C3 1.375(2)
C2 C12 1.493(3)
C3 C4 1.448(3)
C3 C15 1.493(3)
C4 C5 1.354(3)
C4 C18 1.501(2)
C5 C6 1.494(2)
C6 C7 1.529(3)
C6 C20 1.538(2)
C7 C8 1.369(3)
C7 C22 1.437(2)
C8 C25 1.435(3)
C8 C9 1.527(3)
C9 C10 1.527(3)
C10 C11 1.372(3)
C10 C26 1.438(3)
C11 C29 1.438(3)
C11 C12 1.533(3)
C12 C13 1.541(3)
C13 C14 1.371(3)
C13 C30 1.431(3)
C14 C33 1.436(3)
C14 C15 1.523(3)
C15 C16 1.527(2)
C16 C17 1.370(3)
C16 C34 1.427(3)
C17 C37 1.439(2)
C17 C18 1.524(3)
C18 C19 1.523(3)
C19 C20 1.368(3)
C19 C38 1.436(3)
C20 C21 1.429(3)
C21 C40 1.399(3)
C21 C22 1.441(3)
C22 C23 1.391(3)
C23 C24 1.429(3)
C23 C42 1.455(3)
C24 C25 1.386(3)
C24 C44 1.454(3)
C25 C26 1.444(3)
C26 C27 1.387(3)
C27 C28 1.438(4)
C27 C45 1.442(4)
C28 C29 1.389(4)
C28 C47 1.459(4)
C29 C30 1.450(3)
C30 C31 1.393(3)
C31 C32 1.440(3)
C31 C48 1.448(4)
C32 C33 1.393(3)
C32 C50 1.451(3)
C33 C34 1.445(3)
C34 C35 1.395(3)
C35 C36 1.435(3)
C35 C51 1.448(3)
C36 C37 1.388(3)
C36 C53 1.452(3)
C37 C38 1.441(3)
C38 C39 1.391(3)
C39 C40 1.434(3)
C39 C54 1.449(3)
C40 C41 1.449(3)
C41 C42 1.378(3)
C41 C55 1.453(3)
C42 C43 1.452(4)
C43 C57 1.396(3)
C43 C44 1.444(4)
C44 C45 1.387(4)
C45 C46 1.459(3)
C46 C58 1.390(4)
C46 C47 1.444(4)
C47 C48 1.390(4)
C48 C49 1.452(4)
C49 C59 1.387(4)
C49 C50 1.453(3)
C50 C51 1.388(3)
C51 C52 1.449(3)
C52 C60 1.394(3)
C52 C53 1.442(3)
C53 C54 1.386(3)
C54 C55 1.445(3)
C55 C56 1.388(4)
C56 C60 1.450(4)
C56 C57 1.452(4)
C57 C58 1.446(4)
C58 C59 1.455(4)
C59 C60 1.447(4)
C61 C62 1.490(3)
C63 C64 1.211(13)
C63A C65 1.255(16)
C66 C67 1.507(3)
C68 C69 1.480(5)
C70 C71 1.504(3)
C72 C73 1.476(4)
C74 C75 1.530(4)
C75 O8 1.180(4)
C74A C75A 2.12(7)
C75A O8A 1.15(7)
C76 C77 1.440(5)
C78 C79 1.490(4)
C80 C81 1.502(5)
